data_7706657
loop_
_publ_author_name
'Bortoluzzi, Marco'
'Ferraro, Valentina'
'Castro, Jes\'us'

_publ_section_title
;
 Synthesis and photoluminescence of manganese(II) naphtylphosphonic
 diamide complexes.
;
_journal_issue 9
_journal_name_full 'Dalton transactions (Cambridge, England : 2003)'
_journal_page_first 3132
_journal_page_last 3136
_journal_paper_doi 10.1039/d1dt00123j
_journal_volume 50
_journal_year 2021
_chemical_formula_moiety 'C28 H38 Cl2 Mn N4 O2 P2'
_chemical_formula_sum 'C28 H38 Cl2 Mn N4 O2 P2'
_chemical_formula_weight 650.40
_space_group_crystal_system monoclinic
_space_group_IT_number 14
_space_group_name_Hall '-P 2yn'
_space_group_name_H-M_alt 'P 1 21/n 1'
_atom_sites_solution_hydrogens geom
_audit_creation_method SHELXL-2018/3
_audit_update_record
;
2020-11-03 deposited with the CCDC.	2021-02-23 downloaded from the CCDC.
;
_cell_angle_alpha 90
_cell_angle_beta 90.3520(10)
_cell_angle_gamma 90
_cell_formula_units_Z 4
_cell_length_a 10.9664(3)
_cell_length_b 18.1731(6)
_cell_length_c 16.0050(5)
_cell_measurement_reflns_used 9989
_cell_measurement_temperature 100(2)
_cell_measurement_theta_max 28.30
_cell_measurement_theta_min 2.26
_cell_volume 3189.63(17)
_computing_cell_refinement 'Bruker SAINT'
_computing_data_collection 'Bruker APEX2'
_computing_data_reduction 'Bruker SAINT'
_computing_molecular_graphics 'ORTEP-3 for Windows (Farrugia, 1997)'
_computing_structure_refinement 'SHELXL-2018/3 (Sheldrick, 2018)'
_computing_structure_solution 'SHELXT 2018/2 (Sheldrick, 2018)'
_diffrn_ambient_temperature 100(2)
_diffrn_measured_fraction_theta_full 0.999
_diffrn_measured_fraction_theta_max 0.998
_diffrn_measurement_device_type 'Bruker D8 Venture Photon II CMOS'
_diffrn_measurement_method '\f and \w scans'
_diffrn_radiation_monochromator 'Incoatec HeliosTM multilayer optics'
_diffrn_radiation_source 'Incoatec high brillance I\muS microsource'
_diffrn_radiation_type MoK\a
_diffrn_radiation_wavelength 0.71073
_diffrn_reflns_av_R_equivalents 0.0554
_diffrn_reflns_av_unetI/netI 0.0235
_diffrn_reflns_Laue_measured_fraction_full 0.999
_diffrn_reflns_Laue_measured_fraction_max 0.998
_diffrn_reflns_limit_h_max 14
_diffrn_reflns_limit_h_min -14
_diffrn_reflns_limit_k_max 24
_diffrn_reflns_limit_k_min -24
_diffrn_reflns_limit_l_max 21
_diffrn_reflns_limit_l_min -21
_diffrn_reflns_number 86852
_diffrn_reflns_point_group_measured_fraction_full 0.999
_diffrn_reflns_point_group_measured_fraction_max 0.998
_diffrn_reflns_theta_full 25.242
_diffrn_reflns_theta_max 28.311
_diffrn_reflns_theta_min 2.245
_exptl_absorpt_coefficient_mu 0.713
_exptl_absorpt_correction_T_max 0.7457
_exptl_absorpt_correction_T_min 0.6905
_exptl_absorpt_correction_type multi-scan
_exptl_absorpt_process_details 'SADABS-2016/2 (Bruker AXS Inc.)'
_exptl_crystal_colour colourless
_exptl_crystal_density_diffrn 1.354
_exptl_crystal_description prism
_exptl_crystal_F_000 1356
_exptl_crystal_size_max 0.161
_exptl_crystal_size_mid 0.098
_exptl_crystal_size_min 0.074
_refine_diff_density_max 0.774
_refine_diff_density_min -0.647
_refine_diff_density_rms 0.056
_refine_ls_extinction_method none
_refine_ls_goodness_of_fit_ref 1.057
_refine_ls_hydrogen_treatment constr
_refine_ls_matrix_type full
_refine_ls_number_parameters 382
_refine_ls_number_reflns 7927
_refine_ls_number_restraints 7
_refine_ls_restrained_S_all 1.057
_refine_ls_R_factor_all 0.0410
_refine_ls_R_factor_gt 0.0346
_refine_ls_shift/su_max 0.001
_refine_ls_shift/su_mean 0.000
_refine_ls_structure_factor_coef Fsqd
_refine_ls_weighting_details 'w=1/[\s^2^(Fo^2^)+(0.0288P)^2^+2.6106P] where P=(Fo^2^+2Fc^2^)/3'
_refine_ls_weighting_scheme calc
_refine_ls_wR_factor_gt 0.0767
_refine_ls_wR_factor_ref 0.0798
_reflns_Friedel_coverage 0.000
_reflns_number_gt 7002
_reflns_number_total 7927
_reflns_threshold_expression 'I > 2\s(I)'
_cod_data_source_file d1dt00123j3.cif
_cod_data_source_block MnClNaphtaphosforamide
_cod_depositor_comments 'Adding full bibliography for 7706655--7706657.cif.'
_cod_original_sg_symbol_H-M 'P 21/n'
_cod_database_code 7706657
_shelx_shelxl_version_number 2018/3
_shelx_space_group_comment
;
The symmetry employed for this shelxl refinement is uniquely defined
by the following loop, which should always be used as a source of
symmetry information in preference to the above space-group names.
They are only intended as comments.
;
_shelx_estimated_absorpt_t_min 0.894
_shelx_estimated_absorpt_t_max 0.949

loop_
_space_group_symop_operation_xyz
'x, y, z'
'-x+1/2, y+1/2, -z+1/2'
'-x, -y, -z'
'x-1/2, -y-1/2, z-1/2'

loop_
_atom_site_label
_atom_site_type_symbol
_atom_site_fract_x
_atom_site_fract_y
_atom_site_fract_z
_atom_site_U_iso_or_equiv
_atom_site_adp_type
_atom_site_occupancy
_atom_site_site_symmetry_order
_atom_site_calc_flag
_atom_site_refinement_flags_posn
_atom_site_refinement_flags_adp
_atom_site_refinement_flags_occupancy
_atom_site_disorder_assembly
_atom_site_disorder_group
Mn Mn 0.25757(2) 0.29850(2) 0.41449(2) 0.01662(6) Uani 1 1 d . . . . .
Cl1 Cl 0.32179(4) 0.37293(2) 0.52496(3) 0.02466(9) Uani 1 1 d . . . . .
Cl2 Cl 0.17542(4) 0.18105(2) 0.43787(3) 0.02989(10) Uani 1 1 d . . . . .
P1 P 0.51309(4) 0.24080(2) 0.32230(3) 0.01838(9) Uani 1 1 d . . . . .
N11 N 0.54874(13) 0.24695(9) 0.22290(9) 0.0238(3) Uani 1 1 d . . . . .
N12 N 0.49693(14) 0.15246(8) 0.33875(10) 0.0262(3) Uani 1 1 d . . . . .
O1 O 0.40536(10) 0.28970(6) 0.33746(7) 0.0196(2) Uani 1 1 d . . . . .
C11 C 0.63910(14) 0.26737(9) 0.38701(10) 0.0195(3) Uani 1 1 d . . . . .
C12 C 0.74633(16) 0.22302(10) 0.39040(11) 0.0247(4) Uani 1 1 d . . . . .
H12 H 0.747253 0.176605 0.363112 0.030 Uiso 1 1 calc R U . . .
C13 C 0.84728(15) 0.24656(10) 0.43234(11) 0.0238(3) Uani 1 1 d . . . . .
H13 H 0.917863 0.216298 0.434543 0.029 Uiso 1 1 calc R U . . .
C14 C 0.95299(15) 0.34283(10) 0.51462(10) 0.0233(3) Uani 1 1 d . . . . .
H14 H 1.024473 0.313357 0.516979 0.028 Uiso 1 1 calc R U . . .
C15 C 0.95274(17) 0.41056(11) 0.55155(11) 0.0265(4) Uani 1 1 d . . . . .
H15 H 1.024434 0.428211 0.578470 0.032 Uiso 1 1 calc R U . . .
C16 C 0.84636(17) 0.45464(10) 0.54999(11) 0.0259(4) Uani 1 1 d . . . . .
H16 H 0.846990 0.501681 0.575870 0.031 Uiso 1 1 calc R U . . .
C17 C 0.74258(16) 0.42977(9) 0.51135(10) 0.0220(3) Uani 1 1 d . . . . .
H17 H 0.671127 0.459323 0.511402 0.026 Uiso 1 1 calc R U . . .
C18 C 0.63680(14) 0.33432(9) 0.42728(10) 0.0188(3) Uani 1 1 d . . . . .
H18 H 0.564828 0.363395 0.425594 0.023 Uiso 1 1 calc R U . . .
C19 C 0.84786(15) 0.31608(9) 0.47286(10) 0.0197(3) Uani 1 1 d . . . . .
C110 C 0.74099(15) 0.36026(9) 0.47126(10) 0.0185(3) Uani 1 1 d . . . . .
C111 C 0.5386(2) 0.31958(12) 0.18346(13) 0.0366(5) Uani 1 1 d . . . . .
H11A H 0.608504 0.349950 0.199965 0.055 Uiso 1 1 calc R U . . .
H11B H 0.463006 0.343418 0.201489 0.055 Uiso 1 1 calc R U . . .
H11C H 0.537355 0.313879 0.122569 0.055 Uiso 1 1 calc R U . . .
C112 C 0.65348(17) 0.20425(14) 0.19219(13) 0.0385(5) Uani 1 1 d . . . . .
H11D H 0.651579 0.203053 0.130984 0.058 Uiso 1 1 calc R U . . .
H11E H 0.649102 0.153912 0.213930 0.058 Uiso 1 1 calc R U . . .
H11F H 0.729440 0.227380 0.211243 0.058 Uiso 1 1 calc R U . . .
C113 C 0.41821(18) 0.10948(11) 0.28261(14) 0.0338(4) Uani 1 1 d . . . . .
H11G H 0.420088 0.130985 0.226483 0.051 Uiso 1 1 calc R U . . .
H11H H 0.334421 0.110157 0.303539 0.051 Uiso 1 1 calc R U . . .
H11I H 0.447535 0.058581 0.280314 0.051 Uiso 1 1 calc R U . . .
C114 C 0.49968(18) 0.12335(11) 0.42400(13) 0.0327(4) Uani 1 1 d . . . . .
H11J H 0.416277 0.119883 0.445285 0.049 Uiso 1 1 calc R U . . .
H11K H 0.547554 0.156302 0.459885 0.049 Uiso 1 1 calc R U . . .
H11L H 0.537054 0.074363 0.423924 0.049 Uiso 1 1 calc R U . . .
P2 P 0.11069(4) 0.36516(2) 0.24818(3) 0.01949(9) Uani 1 1 d . . . . .
O2 O 0.13871(10) 0.35534(7) 0.33874(7) 0.0209(2) Uani 1 1 d . . . . .
N21 N 0.22079(15) 0.41370(10) 0.20727(10) 0.0216(4) Uani 0.8804(15) 1 d . . P A 1
N22 N 0.09424(16) 0.29340(10) 0.18928(12) 0.0251(4) Uani 0.8804(15) 1 d . . P A 1
C211 C 0.30103(17) 0.45927(10) 0.25698(13) 0.0301(4) Uani 1 1 d . . . . .
H21A H 0.382328 0.459827 0.231912 0.045 Uiso 1 1 calc R U . A 1
H21B H 0.306470 0.439386 0.313798 0.045 Uiso 1 1 calc R U . A 1
H21C H 0.268745 0.509516 0.258968 0.045 Uiso 1 1 calc R U . A 1
C212 C 0.2193(2) 0.43384(15) 0.11832(14) 0.0351(5) Uani 0.8804(15) 1 d . . P A 1
H21D H 0.188636 0.484190 0.112046 0.053 Uiso 0.8804(15) 1 calc R U P A 1
H21E H 0.166170 0.399883 0.087512 0.053 Uiso 0.8804(15) 1 calc R U P A 1
H21F H 0.302271 0.430867 0.096093 0.053 Uiso 0.8804(15) 1 calc R U P A 1
C213 C 0.2017(2) 0.25280(17) 0.16056(19) 0.0459(7) Uani 0.8804(15) 1 d . . P A 1
H21G H 0.221769 0.214014 0.200890 0.069 Uiso 0.8804(15) 1 calc R U P A 1
H21H H 0.270839 0.286639 0.155629 0.069 Uiso 0.8804(15) 1 calc R U P A 1
H21I H 0.184206 0.230629 0.105971 0.069 Uiso 0.8804(15) 1 calc R U P A 1
C214 C -0.0096(2) 0.24431(13) 0.20261(16) 0.0432(5) Uani 1 1 d . . . . .
H21J H -0.034176 0.222158 0.149271 0.065 Uiso 1 1 calc R U . A 1
H21K H -0.077930 0.272485 0.225465 0.065 Uiso 1 1 calc R U . A 1
H21L H 0.013665 0.205423 0.242006 0.065 Uiso 1 1 calc R U . A 1
C21 C -0.03506(17) 0.41366(11) 0.24259(13) 0.0163(4) Uani 0.8804(15) 1 d . . P A 1
C22 C -0.08118(17) 0.44682(10) 0.31628(12) 0.0175(3) Uani 0.8804(15) 1 d . . P A 1
H22 H -0.040131 0.439551 0.368071 0.021 Uiso 0.8804(15) 1 calc R U P A 1
C23 C -0.18434(17) 0.48918(10) 0.31324(11) 0.0186(4) Uani 0.8804(15) 1 d . . P A 1
H23 H -0.213420 0.511444 0.362990 0.022 Uiso 0.8804(15) 1 calc R U P A 1
C24 C -0.35541(17) 0.54466(11) 0.23331(13) 0.0227(4) Uani 0.8804(15) 1 d . . P A 1
H24 H -0.385029 0.567810 0.282390 0.027 Uiso 0.8804(15) 1 calc R U P A 1
C25 C -0.41540(18) 0.55388(12) 0.15919(14) 0.0255(4) Uani 0.8804(15) 1 d . . P A 1
H25 H -0.486334 0.583828 0.156763 0.031 Uiso 0.8804(15) 1 calc R U P A 1
C26 C -0.37271(19) 0.51914(13) 0.08581(13) 0.0288(5) Uani 0.8804(15) 1 d . . P A 1
H26 H -0.415536 0.525853 0.034600 0.035 Uiso 0.8804(15) 1 calc R U P A 1
C27 C -0.27064(18) 0.47607(12) 0.08780(12) 0.0257(4) Uani 0.8804(15) 1 d . . P A 1
H27 H -0.243440 0.452906 0.038071 0.031 Uiso 0.8804(15) 1 calc R U P A 1
C28 C -0.09711(17) 0.42277(11) 0.16814(11) 0.0201(4) Uani 0.8804(15) 1 d . . P A 1
H28 H -0.066940 0.399846 0.119083 0.024 Uiso 0.8804(15) 1 calc R U P A 1
C29 C -0.24845(17) 0.50039(10) 0.23724(11) 0.0179(4) Uani 0.8804(15) 1 d . . P A 1
C210 C -0.20519(17) 0.46568(11) 0.16318(12) 0.0184(4) Uani 0.8804(15) 1 d . . P A 1
C31 C -0.0220(14) 0.3961(8) 0.2124(10) 0.0163(4) Uani 0.1196(15) 1 d . . P A 2
C32 C -0.0635(11) 0.3930(6) 0.1260(8) 0.0175(3) Uani 0.1196(15) 1 d . . P A 2
H32 H -0.018657 0.365925 0.085775 0.021 Uiso 0.1196(15) 1 calc R U P A 2
C33 C -0.1650(12) 0.4285(7) 0.1039(8) 0.0186(4) Uani 0.1196(15) 1 d . . P A 2
H33 H -0.194745 0.423615 0.048306 0.022 Uiso 0.1196(15) 1 calc R U P A 2
C310 C -0.0870(15) 0.4335(8) 0.2713(12) 0.0184(4) Uani 0.1196(15) 1 d . . P A 2
H310 H -0.060875 0.433479 0.328036 0.022 Uiso 0.1196(15) 1 calc R U P A 2
C34 C -0.3348(7) 0.5113(5) 0.1378(5) 0.0227(4) Uani 0.1196(15) 1 d G . P A 2
H34 H -0.357079 0.511554 0.080375 0.027 Uiso 0.1196(15) 1 calc R U P A 2
C35 C -0.4050(8) 0.5471(5) 0.1944(5) 0.0255(4) Uani 0.1196(15) 1 d G . P A 2
H35 H -0.476353 0.572382 0.176543 0.031 Uiso 0.1196(15) 1 calc R U P A 2
C36 C -0.3731(8) 0.5468(5) 0.2765(5) 0.0288(5) Uani 0.1196(15) 1 d G . P A 2
H36 H -0.422222 0.571841 0.316116 0.035 Uiso 0.1196(15) 1 calc R U P A 2
C37 C -0.2711(7) 0.5107(5) 0.3021(5) 0.0257(4) Uani 0.1196(15) 1 d G . P A 2
H37 H -0.248821 0.510468 0.359529 0.031 Uiso 0.1196(15) 1 calc R U P A 2
C38 C -0.2328(6) 0.4752(4) 0.1634(4) 0.0201(4) Uani 0.1196(15) 1 d G . P A 2
C39 C -0.2009(5) 0.4749(3) 0.2455(4) 0.0179(4) Uani 0.1196(15) 1 d G . P A 2
N31 N 0.2325(8) 0.3938(5) 0.1820(6) 0.0216(4) Uani 0.1196(15) 1 d G . P A 2
C312 C 0.2371(9) 0.3975(6) 0.1046(6) 0.0351(5) Uani 0.1196(15) 1 d G . P A 2
H31A H 0.208811 0.350930 0.080388 0.053 Uiso 0.1196(15) 1 calc R U P A 2
H31B H 0.321367 0.406681 0.087422 0.053 Uiso 0.1196(15) 1 calc R U P A 2
H31C H 0.184814 0.437697 0.084900 0.053 Uiso 0.1196(15) 1 calc R U P A 2
N32 N 0.1284(9) 0.2734(6) 0.1947(7) 0.0251(4) Uani 0.1196(15) 1 d G . P A 2
C313 C 0.2211(10) 0.2335(7) 0.1843(8) 0.0459(7) Uani 0.1196(15) 1 d G . P A 2
H31D H 0.230723 0.200429 0.232271 0.069 Uiso 0.1196(15) 1 calc R U P A 2
H31E H 0.293610 0.264697 0.179468 0.069 Uiso 0.1196(15) 1 calc R U P A 2
H31F H 0.211010 0.204398 0.133217 0.069 Uiso 0.1196(15) 1 calc R U P A 2

loop_
_atom_site_aniso_label
_atom_site_aniso_U_11
_atom_site_aniso_U_22
_atom_site_aniso_U_33
_atom_site_aniso_U_23
_atom_site_aniso_U_13
_atom_site_aniso_U_12
Mn 0.01389(11) 0.01822(12) 0.01778(12) 0.00166(9) 0.00150(9) 0.00227(9)
Cl1 0.0259(2) 0.0280(2) 0.02018(19) -0.00367(15) 0.00173(15) 0.00048(16)
Cl2 0.01939(19) 0.0212(2) 0.0491(3) 0.00769(18) 0.00274(18) -0.00061(15)
P1 0.01355(18) 0.0185(2) 0.0231(2) -0.00513(16) 0.00148(15) 0.00098(15)
N11 0.0164(6) 0.0314(8) 0.0236(7) -0.0092(6) 0.0040(6) -0.0013(6)
N12 0.0215(7) 0.0193(7) 0.0378(9) -0.0043(6) -0.0008(6) 0.0009(6)
O1 0.0152(5) 0.0211(6) 0.0226(6) -0.0020(5) 0.0032(4) 0.0019(4)
C11 0.0154(7) 0.0213(8) 0.0219(8) -0.0030(6) 0.0008(6) 0.0015(6)
C12 0.0208(8) 0.0239(8) 0.0294(9) -0.0083(7) -0.0006(7) 0.0057(7)
C13 0.0180(8) 0.0269(9) 0.0265(8) -0.0034(7) 0.0001(6) 0.0063(7)
C14 0.0178(7) 0.0327(9) 0.0194(8) 0.0010(7) 0.0002(6) 0.0003(7)
C15 0.0248(8) 0.0339(10) 0.0206(8) 0.0002(7) -0.0042(7) -0.0066(7)
C16 0.0318(9) 0.0240(9) 0.0219(8) -0.0026(7) -0.0010(7) -0.0045(7)
C17 0.0244(8) 0.0211(8) 0.0205(8) -0.0005(6) 0.0013(6) -0.0001(7)
C18 0.0165(7) 0.0201(8) 0.0196(7) 0.0006(6) 0.0028(6) 0.0022(6)
C19 0.0179(7) 0.0246(8) 0.0167(7) 0.0010(6) 0.0022(6) -0.0005(6)
C110 0.0195(7) 0.0202(8) 0.0158(7) 0.0012(6) 0.0033(6) -0.0003(6)
C111 0.0425(11) 0.0383(11) 0.0291(10) -0.0009(8) 0.0100(9) -0.0103(9)
C112 0.0173(8) 0.0649(15) 0.0333(10) -0.0224(10) 0.0036(7) 0.0046(9)
C113 0.0308(10) 0.0212(9) 0.0495(12) -0.0138(8) 0.0006(9) -0.0026(7)
C114 0.0298(10) 0.0223(9) 0.0461(12) 0.0054(8) 0.0002(9) 0.0025(7)
P2 0.01617(19) 0.0238(2) 0.0185(2) 0.00314(16) -0.00114(15) -0.00384(16)
O2 0.0183(5) 0.0247(6) 0.0195(6) 0.0019(5) -0.0002(4) 0.0048(5)
N21 0.0192(7) 0.0325(10) 0.0132(8) 0.0016(7) 0.0017(6) -0.0067(7)
N22 0.0160(8) 0.0306(10) 0.0287(8) -0.0116(8) 0.0002(7) 0.0004(7)
C211 0.0221(8) 0.0217(9) 0.0464(11) 0.0034(8) -0.0011(8) -0.0036(7)
C212 0.0362(12) 0.0463(15) 0.0228(10) 0.0086(10) 0.0063(9) -0.0035(11)
C213 0.0323(12) 0.0510(17) 0.0545(18) -0.0318(14) 0.0031(12) 0.0035(11)
C214 0.0342(11) 0.0367(12) 0.0588(14) -0.0163(10) 0.0025(10) -0.0122(9)
C21 0.0160(8) 0.0157(9) 0.0173(10) 0.0010(7) 0.0000(8) -0.0022(7)
C22 0.0189(8) 0.0187(9) 0.0148(9) 0.0004(7) -0.0012(7) -0.0016(7)
C23 0.0202(8) 0.0193(8) 0.0165(8) -0.0004(7) 0.0000(7) -0.0018(7)
C24 0.0193(9) 0.0219(9) 0.0268(10) 0.0052(7) -0.0013(8) -0.0017(7)
C25 0.0167(8) 0.0250(10) 0.0347(12) 0.0097(9) -0.0034(8) -0.0015(7)
C26 0.0229(9) 0.0380(12) 0.0254(10) 0.0099(9) -0.0086(8) -0.0061(9)
C27 0.0239(9) 0.0357(11) 0.0175(9) 0.0015(8) -0.0041(7) -0.0042(8)
C28 0.0203(9) 0.0239(9) 0.0161(8) -0.0021(7) 0.0011(7) -0.0036(7)
C29 0.0160(8) 0.0175(9) 0.0203(8) 0.0035(7) -0.0017(7) -0.0036(7)
C210 0.0192(9) 0.0202(9) 0.0159(8) 0.0027(7) -0.0003(7) -0.0035(7)
C31 0.0160(8) 0.0157(9) 0.0173(10) 0.0010(7) 0.0000(8) -0.0022(7)
C32 0.0189(8) 0.0187(9) 0.0148(9) 0.0004(7) -0.0012(7) -0.0016(7)
C33 0.0202(8) 0.0193(8) 0.0165(8) -0.0004(7) 0.0000(7) -0.0018(7)
C310 0.0192(9) 0.0202(9) 0.0159(8) 0.0027(7) -0.0003(7) -0.0035(7)
C34 0.0193(9) 0.0219(9) 0.0268(10) 0.0052(7) -0.0013(8) -0.0017(7)
C35 0.0167(8) 0.0250(10) 0.0347(12) 0.0097(9) -0.0034(8) -0.0015(7)
C36 0.0229(9) 0.0380(12) 0.0254(10) 0.0099(9) -0.0086(8) -0.0061(9)
C37 0.0239(9) 0.0357(11) 0.0175(9) 0.0015(8) -0.0041(7) -0.0042(8)
C38 0.0203(9) 0.0239(9) 0.0161(8) -0.0021(7) 0.0011(7) -0.0036(7)
C39 0.0160(8) 0.0175(9) 0.0203(8) 0.0035(7) -0.0017(7) -0.0036(7)
N31 0.0192(7) 0.0325(10) 0.0132(8) 0.0016(7) 0.0017(6) -0.0067(7)
C312 0.0362(12) 0.0463(15) 0.0228(10) 0.0086(10) 0.0063(9) -0.0035(11)
N32 0.0160(8) 0.0306(10) 0.0287(8) -0.0116(8) 0.0002(7) 0.0004(7)
C313 0.0323(12) 0.0510(17) 0.0545(18) -0.0318(14) 0.0031(12) 0.0035(11)

loop_
_atom_type_symbol
_atom_type_description
_atom_type_scat_dispersion_real
_atom_type_scat_dispersion_imag
_atom_type_scat_source
C C 0.0033 0.0016 'International Tables Vol C Tables 4.2.6.8 and 6.1.1.4'
H H 0.0000 0.0000 'International Tables Vol C Tables 4.2.6.8 and 6.1.1.4'
N N 0.0061 0.0033 'International Tables Vol C Tables 4.2.6.8 and 6.1.1.4'
O O 0.0106 0.0060 'International Tables Vol C Tables 4.2.6.8 and 6.1.1.4'
P P 0.1023 0.0942 'International Tables Vol C Tables 4.2.6.8 and 6.1.1.4'
Cl Cl 0.1484 0.1585 'International Tables Vol C Tables 4.2.6.8 and 6.1.1.4'
Mn Mn 0.3368 0.7283 'International Tables Vol C Tables 4.2.6.8 and 6.1.1.4'

loop_
_geom_angle_atom_site_label_1
_geom_angle_atom_site_label_2
_geom_angle_atom_site_label_3
_geom_angle
_geom_angle_site_symmetry_1
_geom_angle_site_symmetry_3
_geom_angle_publ_flag
O1 Mn O2 100.70(5) . . ?
O1 Mn Cl1 105.38(4) . . ?
O2 Mn Cl1 110.10(4) . . ?
O1 Mn Cl2 109.31(4) . . ?
O2 Mn Cl2 107.98(4) . . ?
Cl1 Mn Cl2 121.40(2) . . ?
O1 P1 N12 117.98(7) . . ?
O1 P1 N11 107.97(7) . . ?
N12 P1 N11 104.42(8) . . ?
O1 P1 C11 110.67(7) . . ?
N12 P1 C11 104.82(8) . . ?
N11 P1 C11 110.77(8) . . ?
C111 N11 C112 112.82(16) . . ?
C111 N11 P1 117.36(12) . . ?
C112 N11 P1 118.52(14) . . ?
C114 N12 C113 112.78(16) . . ?
C114 N12 P1 120.19(13) . . ?
C113 N12 P1 119.18(14) . . ?
P1 O1 Mn 140.42(8) . . ?
C18 C11 C12 119.92(15) . . ?
C18 C11 P1 119.56(12) . . ?
C12 C11 P1 120.22(13) . . ?
C13 C12 C11 120.62(16) . . ?
C12 C13 C19 120.43(15) . . ?
C15 C14 C19 120.68(16) . . ?
C14 C15 C16 120.42(16) . . ?
C17 C16 C15 120.28(17) . . ?
C16 C17 C110 120.46(16) . . ?
C11 C18 C110 120.57(15) . . ?
C14 C19 C13 121.51(15) . . ?
C14 C19 C110 118.95(16) . . ?
C13 C19 C110 119.55(15) . . ?
C17 C110 C18 121.90(15) . . ?
C17 C110 C19 119.19(15) . . ?
C18 C110 C19 118.88(15) . . ?
O2 P2 N22 119.44(9) . . ?
O2 P2 N21 107.80(8) . . ?
N22 P2 N21 106.34(9) . . ?
O2 P2 C31 123.5(6) . . ?
O2 P2 N31 117.5(3) . . ?
C31 P2 N31 110.7(6) . . ?
O2 P2 C21 106.29(8) . . ?
N22 P2 C21 105.42(9) . . ?
N21 P2 C21 111.59(9) . . ?
O2 P2 N32 108.4(3) . . ?
C31 P2 N32 103.6(6) . . ?
N31 P2 N32 84.8(3) . . ?
P2 O2 Mn 139.53(7) . . ?
C211 N21 C212 113.19(17) . . ?
C211 N21 P2 122.53(13) . . ?
C212 N21 P2 121.23(14) . . ?
C214 N22 C213 111.51(19) . . ?
C214 N22 P2 119.35(14) . . ?
C213 N22 P2 120.07(15) . . ?
C28 C21 C22 119.37(19) . . ?
C28 C21 P2 121.82(17) . . ?
C22 C21 P2 118.68(14) . . ?
C23 C22 C21 120.49(18) . . ?
C22 C23 C29 121.15(17) . . ?
C25 C24 C29 120.1(2) . . ?
C24 C25 C26 120.46(19) . . ?
C27 C26 C25 120.75(19) . . ?
C26 C27 C210 120.56(19) . . ?
C21 C28 C210 121.43(18) . . ?
C23 C29 C24 121.60(18) . . ?
C23 C29 C210 118.97(17) . . ?
C24 C29 C210 119.43(17) . . ?
C27 C210 C28 122.71(18) . . ?
C27 C210 C29 118.74(18) . . ?
C28 C210 C29 118.55(17) . . ?
C310 C31 C32 121.0(15) . . ?
C310 C31 P2 113.0(12) . . ?
C32 C31 P2 125.7(13) . . ?
C33 C32 C31 119.3(13) . . ?
C32 C33 C38 121.9(12) . . ?
C31 C310 C39 119.5(15) . . ?
C35 C34 C38 120.0 . . ?
C36 C35 C34 120.0 . . ?
C35 C36 C37 120.0 . . ?
C39 C37 C36 120.0 . . ?
C39 C38 C34 120.0 . . ?
C39 C38 C33 119.5(6) . . ?
C34 C38 C33 120.0(6) . . ?
C37 C39 C38 120.0 . . ?
C37 C39 C310 121.8(8) . . ?
C38 C39 C310 118.2(8) . . ?
C312 N31 P2 130.0(3) . . ?
C312 N31 C211 126.5(5) . . ?
P2 N31 C211 96.0(5) . . ?
C313 N32 C214 125.5(3) . . ?
C313 N32 P2 130.8(2) . . ?
C214 N32 P2 99.0(5) . . ?

loop_
_geom_bond_atom_site_label_1
_geom_bond_atom_site_label_2
_geom_bond_distance
_geom_bond_site_symmetry_2
_geom_bond_publ_flag
Mn O1 2.0487(11) . ?
Mn O2 2.0534(12) . ?
Mn Cl1 2.3316(5) . ?
Mn Cl2 2.3476(5) . ?
P1 O1 1.4993(11) . ?
P1 N12 1.6366(16) . ?
P1 N11 1.6444(15) . ?
P1 C11 1.7883(17) . ?
N11 C111 1.467(3) . ?
N11 C112 1.473(2) . ?
N12 C114 1.464(3) . ?
N12 C113 1.467(2) . ?
C11 C18 1.377(2) . ?
C11 C12 1.426(2) . ?
C12 C13 1.360(2) . ?
C13 C19 1.420(2) . ?
C14 C15 1.366(3) . ?
C14 C19 1.415(2) . ?
C15 C16 1.415(3) . ?
C16 C17 1.369(2) . ?
C17 C110 1.417(2) . ?
C18 C110 1.419(2) . ?
C19 C110 1.421(2) . ?
P2 O2 1.4905(12) . ?
P2 N22 1.6186(18) . ?
P2 N21 1.6354(17) . ?
P2 C31 1.659(16) . ?
P2 N31 1.788(9) . ?
P2 C21 1.827(2) . ?
P2 N32 1.885(10) . ?
N21 C211 1.444(2) . ?
N21 C212 1.470(3) . ?
N22 C214 1.463(3) . ?
N22 C213 1.466(3) . ?
C211 N31 1.847(10) . ?
C214 N32 1.609(10) . ?
C21 C28 1.379(3) . ?
C21 C22 1.420(3) . ?
C22 C23 1.369(3) . ?
C23 C29 1.416(2) . ?
C24 C25 1.363(3) . ?
C24 C29 1.424(3) . ?
C25 C26 1.415(3) . ?
C26 C27 1.366(3) . ?
C27 C210 1.413(3) . ?
C28 C210 1.421(3) . ?
C29 C210 1.427(3) . ?
C31 C310 1.37(2) . ?
C31 C32 1.45(2) . ?
C32 C33 1.333(19) . ?
C33 C38 1.479(15) . ?
C310 C39 1.514(17) . ?
C34 C35 1.358(2) . ?
C34 C38 1.358(2) . ?
C35 C36 1.358(2) . ?
C36 C37 1.358(2) . ?
C37 C39 1.358(2) . ?
C38 C39 1.358(2) . ?
N31 C312 1.241(2) . ?
N32 C313 1.261(2) . ?
